data_4324340
loop_
_publ_author_name
'Ekaterina M. Zueva'
'W. M. C. Sameera'
'Dalice M. Pi\~nero'
'Indranil Chakraborty'
'Eamonn Devlin'
'Peter Baran'
'Katarina Lebruskova'
'Yiannis Sanakis'
'John E. McGrady'
'Raphael G. Raptis'

_publ_section_title
;
 Experimental and Theoretical M\"ossbauer Study of an Extended Family of
 [Fe8(\m4-O)4(\m-4-R-px)12X4] Clusters
;
_journal_name_full 'Inorganic Chemistry'
_journal_page_first 1021
_journal_page_last 1029
_journal_paper_doi 10.1021/ic101691q
_journal_volume 50
_journal_year 2011
_chemical_formula_sum 'C40 H24 Cl12 Fe8 N28 O4 S4'
_chemical_formula_weight 1961.31
_chemical_name_systematic
; 
 ? 
;
_space_group_IT_number 14
_symmetry_cell_setting monoclinic
_symmetry_space_group_name_Hall '-P 2yn'
_symmetry_space_group_name_H-M 'P 1 21/n 1'
_atom_sites_solution_hydrogens geom
_atom_sites_solution_primary direct
_atom_sites_solution_secondary difmap
_audit_creation_method SHELXL-97
_cell_angle_alpha 90.00
_cell_angle_beta 99.49(3)
_cell_angle_gamma 90.00
_cell_formula_units_Z 4
_cell_length_a 13.528(3)
_cell_length_b 22.157(4)
_cell_length_c 27.626(6)
_cell_measurement_reflns_used 1022
_cell_measurement_temperature 293(2)
_cell_measurement_theta_max 54.35
_cell_measurement_theta_min 4.74
_cell_volume 8167(3)
_computing_structure_refinement 'SHELXL-97 (Sheldrick, 1997)'
_computing_structure_solution 'SHELXS-97 (Sheldrick, 1990)'
_diffrn_ambient_temperature 293(2)
_diffrn_measured_fraction_theta_full 0.988
_diffrn_measured_fraction_theta_max 0.988
_diffrn_radiation_monochromator graphite
_diffrn_radiation_source 'fine-focus sealed tube'
_diffrn_radiation_type MoK\a
_diffrn_radiation_wavelength 0.71073
_diffrn_reflns_av_R_equivalents 0.1060
_diffrn_reflns_av_sigmaI/netI 0.1145
_diffrn_reflns_limit_h_max 17
_diffrn_reflns_limit_h_min -17
_diffrn_reflns_limit_k_max 28
_diffrn_reflns_limit_k_min -28
_diffrn_reflns_limit_l_max 29
_diffrn_reflns_limit_l_min -35
_diffrn_reflns_number 59650
_diffrn_reflns_theta_full 27.52
_diffrn_reflns_theta_max 27.52
_diffrn_reflns_theta_min 1.18
_exptl_absorpt_coefficient_mu 1.927
_exptl_absorpt_correction_T_max 0.485
_exptl_absorpt_correction_T_min 0.362
_exptl_absorpt_correction_type empirical
_exptl_absorpt_process_details XPREP
_exptl_crystal_colour red
_exptl_crystal_density_diffrn 1.595
_exptl_crystal_description plate
_exptl_crystal_F_000 3872
_exptl_crystal_size_max 0.25
_exptl_crystal_size_mid 0.18
_exptl_crystal_size_min 0.08
_platon_squeeze_details
;
;
_refine_diff_density_max 0.934
_refine_diff_density_min -0.702
_refine_diff_density_rms 0.120
_refine_ls_extinction_method none
_refine_ls_goodness_of_fit_ref 0.790
_refine_ls_hydrogen_treatment constr
_refine_ls_matrix_type full
_refine_ls_number_parameters 865
_refine_ls_number_reflns 18580
_refine_ls_number_restraints 0
_refine_ls_restrained_S_all 0.790
_refine_ls_R_factor_all 0.1589
_refine_ls_R_factor_gt 0.0727
_refine_ls_shift/su_max 0.000
_refine_ls_shift/su_mean 0.000
_refine_ls_structure_factor_coef Fsqd
_refine_ls_weighting_details 'calc w=1/[\s^2^(Fo^2^)+(0.1369P)^2^+28.9875P] where P=(Fo^2^+2Fc^2^)/3'
_refine_ls_weighting_scheme calc
_refine_ls_wR_factor_gt 0.1787
_refine_ls_wR_factor_ref 0.2293
_reflns_number_gt 8976
_reflns_number_total 18580
_reflns_threshold_expression >2sigma(I)
_cod_data_source_file ic101691q_si_001_2.cif
_cod_data_source_block ic034(3c)
_cod_database_code 4324340

loop_
_symmetry_equiv_pos_as_xyz
'x, y, z'
'-x+1/2, y+1/2, -z+1/2'
'-x, -y, -z'
'x-1/2, -y-1/2, z-1/2'

loop_
_atom_site_label
_atom_site_type_symbol
_atom_site_fract_x
_atom_site_fract_y
_atom_site_fract_z
_atom_site_U_iso_or_equiv
_atom_site_adp_type
_atom_site_occupancy
_atom_site_symmetry_multiplicity
_atom_site_calc_flag
_atom_site_refinement_flags
Fe7 Fe 0.30638(8) 0.20553(5) 0.05629(4) 0.0466(3) Uani 1 1 d .
Fe1 Fe 0.51161(8) 0.23982(4) 0.14347(4) 0.0414(3) Uani 1 1 d .
Fe2 Fe 0.57922(7) 0.13443(4) 0.21437(4) 0.0398(2) Uani 1 1 d .
Fe3 Fe 0.35480(8) 0.15678(4) 0.17685(4) 0.0419(3) Uani 1 1 d .
Fe6 Fe 0.47449(9) 0.25705(5) 0.26353(4) 0.0538(3) Uani 1 1 d .
Fe5 Fe 0.72959(7) 0.16727(4) 0.12871(4) 0.0431(3) Uani 1 1 d .
Fe4 Fe 0.49149(7) 0.10805(4) 0.10668(4) 0.0382(2) Uani 1 1 d .
Fe8 Fe 0.43086(8) 0.00809(4) 0.19243(4) 0.0422(3) Uani 1 1 d .
Cl1 Cl 0.1658(2) -0.03468(12) -0.00432(12) 0.0989(9) Uani 1 1 d .
Cl8 Cl 0.6167(2) 0.15525(16) -0.08319(9) 0.1035(10) Uani 1 1 d .
Cl3 Cl 0.7324(3) -0.11024(15) 0.09804(13) 0.1381(16) Uani 1 1 d .
S1 S 0.9900(2) 0.17627(16) 0.04220(10) 0.0939(9) Uani 1 1 d .
Cl2 Cl 0.0089(2) 0.00333(16) 0.10810(16) 0.1259(14) Uani 1 1 d .
O1 O 0.4785(4) 0.20366(19) 0.20742(17) 0.0433(11) Uani 1 1 d .
O3 O 0.4032(3) 0.18120(18) 0.11293(16) 0.0394(10) Uani 1 1 d .
O2 O 0.5967(3) 0.16283(18) 0.14566(16) 0.0362(10) Uani 1 1 d .
Cl4 Cl 0.8501(2) 0.40101(16) 0.2120(2) 0.165(2) Uani 1 1 d .
Cl7 Cl 0.1903(5) 0.12379(18) 0.35777(18) 0.206(3) Uani 1 1 d .
O4 O 0.4597(3) 0.09054(18) 0.17461(16) 0.0394(10) Uani 1 1 d .
S4 S 0.3400(5) -0.19195(16) 0.19984(14) 0.173(2) Uani 1 1 d .
N7 N 0.6490(5) 0.2805(3) 0.1639(2) 0.0516(16) Uani 1 1 d .
N12 N 0.2286(5) 0.2403(3) 0.1055(2) 0.0520(16) Uani 1 1 d .
N1 N 0.3651(4) 0.0765(3) 0.0608(2) 0.0468(14) Uani 1 1 d .
N10 N 0.4358(4) 0.3146(3) 0.1641(2) 0.0496(15) Uani 1 1 d .
N11 N 0.2482(5) 0.2220(3) 0.1538(2) 0.0513(16) Uani 1 1 d .
N20 N 0.7664(5) 0.0996(3) 0.1773(2) 0.0513(15) Uani 1 1 d .
N4 N 0.2564(4) 0.0862(3) 0.1574(2) 0.0500(15) Uani 1 1 d .
N8 N 0.7351(5) 0.2523(3) 0.1553(2) 0.0528(16) Uani 1 1 d .
N24 N 0.6222(5) 0.2395(3) 0.2824(2) 0.0594(17) Uani 1 1 d .
N16 N 0.4861(5) 0.0324(3) 0.2620(2) 0.0481(15) Uani 1 1 d .
N19 N 0.7031(4) 0.0817(3) 0.2089(2) 0.0445(14) Uani 1 1 d .
Cl10 Cl 0.5811(4) 0.3371(3) -0.04478(15) 0.195(3) Uani 1 1 d .
N3 N 0.2859(4) 0.0282(3) 0.1671(2) 0.0488(15) Uani 1 1 d .
N2 N 0.2937(5) 0.1167(3) 0.0401(2) 0.0465(14) Uani 1 1 d .
N17 N 0.5647(4) 0.1298(3) 0.0494(2) 0.0470(14) Uani 1 1 d .
N6 N 0.5566(4) 0.0234(2) 0.1141(2) 0.0429(14) Uani 1 1 d .
C28 C 0.7451(7) 0.0352(4) 0.2347(4) 0.073(3) Uani 1 1 d .
H28A H 0.7184 0.0149 0.2590 0.088 Uiso 1 1 calc R
N9 N 0.4293(5) 0.3216(3) 0.2134(2) 0.0541(16) Uani 1 1 d .
N15 N 0.5428(5) 0.0834(3) 0.2720(2) 0.0468(14) Uani 1 1 d .
C25 C 0.5385(6) 0.1275(3) 0.0013(3) 0.0505(18) Uani 1 1 d .
H25A H 0.4769 0.1138 -0.0149 0.061 Uiso 1 1 calc R
C1 C 0.3347(6) 0.0204(3) 0.0483(3) 0.0530(19) Uani 1 1 d .
H1A H 0.3707 -0.0148 0.0567 0.064 Uiso 1 1 calc R
N5 N 0.5284(5) -0.0167(3) 0.1477(2) 0.0492(15) Uani 1 1 d .
C2 C 0.2400(6) 0.0243(4) 0.0205(3) 0.058(2) Uani 1 1 d .
C7 C 0.5826(7) -0.0671(3) 0.1464(3) 0.060(2) Uani 1 1 d .
H7A H 0.5779 -0.1016 0.1650 0.072 Uiso 1 1 calc R
C4 C 0.2045(6) -0.0075(4) 0.1518(4) 0.067(2) Uani 1 1 d .
H4A H 0.2033 -0.0494 0.1539 0.080 Uiso 1 1 calc R
N13 N 0.3699(5) 0.1986(3) 0.2812(2) 0.0564(17) Uani 1 1 d .
N14 N 0.3249(5) 0.1572(3) 0.2482(2) 0.0545(16) Uani 1 1 d .
C16 C 0.1903(6) 0.2561(3) 0.1784(3) 0.054(2) Uani 1 1 d .
H16A H 0.1879 0.2538 0.2118 0.065 Uiso 1 1 calc R
N23 N 0.6667(5) 0.1929(3) 0.2614(2) 0.0530(16) Uani 1 1 d .
C3 C 0.2181(6) 0.0852(4) 0.0156(3) 0.056(2) Uani 1 1 d .
H3A H 0.1597 0.1015 -0.0021 0.067 Uiso 1 1 calc R
N18 N 0.6601(4) 0.1518(3) 0.0586(2) 0.0450(14) Uani 1 1 d .
C37 C 0.9177(6) 0.1736(4) 0.0825(3) 0.062(2) Uani 1 1 d .
C18 C 0.1597(6) 0.2838(4) 0.1013(3) 0.059(2) Uani 1 1 d .
H18A H 0.1330 0.3032 0.0722 0.071 Uiso 1 1 calc R
C27 C 0.6895(6) 0.1630(4) 0.0158(3) 0.060(2) Uani 1 1 d .
H27A H 0.7518 0.1784 0.0120 0.072 Uiso 1 1 calc R
C26 C 0.6147(7) 0.1483(4) -0.0218(3) 0.061(2) Uani 1 1 d .
C19 C 0.3320(8) 0.1931(4) 0.3225(3) 0.078(3) Uani 1 1 d .
H19A H 0.3497 0.2164 0.3506 0.093 Uiso 1 1 calc R
C11 C 0.7780(7) 0.3405(4) 0.1878(5) 0.090(4) Uani 1 1 d .
N30 N 0.8638(5) 0.1708(3) 0.1104(3) 0.0563(17) Uani 1 1 d .
C33 C 0.4334(8) 0.2795(5) -0.0053(3) 0.078(3) Uani 1 1 d .
H33A H 0.3884 0.2771 -0.0345 0.094 Uiso 1 1 calc R
C6 C 0.1588(6) 0.0862(4) 0.1374(3) 0.058(2) Uani 1 1 d .
H6A H 0.1198 0.1201 0.1279 0.069 Uiso 1 1 calc R
C10 C 0.6766(7) 0.3348(4) 0.1835(4) 0.070(3) Uani 1 1 d .
H10A H 0.6335 0.3638 0.1927 0.084 Uiso 1 1 calc R
N26 N 0.4025(5) -0.0752(3) 0.2086(3) 0.0613(18) Uani 1 1 d .
N21 N 0.5025(5) 0.2699(3) 0.0720(2) 0.0513(15) Uani 1 1 d .
C15 C 0.3925(6) 0.3623(3) 0.1403(4) 0.063(2) Uani 1 1 d .
H15A H 0.3873 0.3687 0.1067 0.075 Uiso 1 1 calc R
N25 N 0.2128(6) 0.2306(3) -0.0009(3) 0.068(2) Uani 1 1 d .
C9 C 0.6285(6) -0.0026(3) 0.0933(3) 0.056(2) Uani 1 1 d .
H9A H 0.6607 0.0148 0.0695 0.067 Uiso 1 1 calc R
C31 C 0.5662(7) 0.3001(4) 0.0499(3) 0.068(2) Uani 1 1 d .
H31A H 0.6279 0.3150 0.0649 0.082 Uiso 1 1 calc R
C22 C 0.5588(7) 0.0906(4) 0.3200(3) 0.068(2) Uani 1 1 d .
H22A H 0.5958 0.1217 0.3367 0.082 Uiso 1 1 calc R
C13 C 0.3808(7) 0.3741(3) 0.2177(4) 0.067(3) Uani 1 1 d .
H13A H 0.3659 0.3901 0.2468 0.081 Uiso 1 1 calc R
C8 C 0.6470(7) -0.0590(4) 0.1127(3) 0.067(3) Uani 1 1 d .
C21 C 0.2595(8) 0.1267(4) 0.2693(4) 0.073(3) Uani 1 1 d .
H21A H 0.2179 0.0961 0.2546 0.087 Uiso 1 1 calc R
C17 C 0.1350(6) 0.2952(3) 0.1452(3) 0.058(2) Uani 1 1 d .
N31 N 0.4704(6) 0.3095(3) 0.3192(3) 0.073(2) Uani 1 1 d .
C40 C 0.3762(7) -0.1239(4) 0.2061(3) 0.067(2) Uani 1 1 d .
C14 C 0.3569(7) 0.4003(4) 0.1716(4) 0.074(3) Uani 1 1 d .
C32 C 0.5263(8) 0.3061(5) 0.0007(4) 0.094(4) Uani 1 1 d .
C35 C 0.7851(8) 0.2399(4) 0.3120(4) 0.086(3) Uani 1 1 d .
C34 C 0.7635(7) 0.1930(4) 0.2792(3) 0.065(2) Uani 1 1 d .
H34A H 0.8100 0.1656 0.2708 0.077 Uiso 1 1 calc R
C23 C 0.5125(9) 0.0451(4) 0.3418(3) 0.080(3) Uani 1 1 d .
C5 C 0.1268(6) 0.0274(4) 0.1335(3) 0.067(2) Uani 1 1 d .
C12 C 0.8118(7) 0.2881(4) 0.1694(4) 0.074(3) Uani 1 1 d .
H12A H 0.8782 0.2794 0.1673 0.089 Uiso 1 1 calc R
C20 C 0.2627(10) 0.1476(4) 0.3168(4) 0.095(4) Uani 1 1 d .
C24 C 0.4699(7) 0.0096(4) 0.3041(3) 0.062(2) Uani 1 1 d .
H24A H 0.4344 -0.0257 0.3075 0.074 Uiso 1 1 calc R
C30 C 0.8468(7) 0.0635(5) 0.1847(4) 0.094(4) Uani 1 1 d .
H30A H 0.9020 0.0662 0.1687 0.113 Uiso 1 1 calc R
Cl6 Cl 0.05295(19) 0.34911(12) 0.16019(12) 0.0934(9) Uani 1 1 d .
Cl11 Cl 0.8987(3) 0.25818(19) 0.34635(18) 0.1568(18) Uani 1 1 d .
Cl5 Cl 0.2931(3) 0.46666(14) 0.15906(15) 0.1342(14) Uani 1 1 d .
S2 S 0.4345(5) 0.34677(19) 0.40964(13) 0.160(2) Uani 1 1 d .
C38 C 0.4573(9) 0.3250(4) 0.3582(4) 0.087(3) Uani 1 1 d .
Cl12 Cl 0.5104(5) 0.0359(2) 0.40287(11) 0.185(2) Uani 1 1 d .
Cl9 Cl 0.9164(4) -0.0349(3) 0.2412(2) 0.240(4) Uani 1 1 d .
S3 S 0.1127(5) 0.2977(3) -0.0758(2) 0.224(3) Uani 1 1 d .
N22 N 0.4188(5) 0.2575(3) 0.0380(2) 0.0536(16) Uani 1 1 d .
C39 C 0.1703(8) 0.2576(5) -0.0327(4) 0.080(3) Uani 1 1 d .
C29 C 0.8341(9) 0.0218(5) 0.2197(5) 0.110(4) Uani 1 1 d .
C36 C 0.6944(8) 0.2675(4) 0.3134(4) 0.084(3) Uani 1 1 d .
H36A H 0.6848 0.3006 0.3329 0.101 Uiso 1 1 calc R

loop_
_atom_site_aniso_label
_atom_site_aniso_U_11
_atom_site_aniso_U_22
_atom_site_aniso_U_33
_atom_site_aniso_U_23
_atom_site_aniso_U_13
_atom_site_aniso_U_12
Fe7 0.0482(6) 0.0428(6) 0.0496(6) 0.0033(5) 0.0100(5) 0.0084(5)
Fe1 0.0439(6) 0.0326(5) 0.0502(6) -0.0006(4) 0.0150(5) 0.0012(4)
Fe2 0.0436(6) 0.0347(5) 0.0421(5) -0.0022(4) 0.0102(5) -0.0015(4)
Fe3 0.0431(6) 0.0375(5) 0.0481(6) -0.0006(4) 0.0162(5) 0.0020(4)
Fe6 0.0651(7) 0.0475(6) 0.0515(7) -0.0123(5) 0.0175(6) 0.0002(5)
Fe5 0.0395(6) 0.0404(5) 0.0518(6) -0.0024(5) 0.0146(5) 0.0002(4)
Fe4 0.0410(5) 0.0328(5) 0.0424(5) -0.0013(4) 0.0115(4) 0.0027(4)
Fe8 0.0446(6) 0.0336(5) 0.0497(6) 0.0014(4) 0.0117(5) -0.0020(4)
Cl1 0.0752(17) 0.0763(16) 0.134(2) -0.0386(17) -0.0148(16) -0.0113(13)
Cl8 0.104(2) 0.165(3) 0.0450(13) 0.0075(15) 0.0215(14) -0.020(2)
Cl3 0.206(4) 0.109(2) 0.124(3) 0.055(2) 0.103(3) 0.112(3)
S1 0.0638(16) 0.147(3) 0.0778(17) -0.0078(17) 0.0320(14) -0.0026(17)
Cl2 0.0569(16) 0.116(2) 0.193(4) -0.063(2) -0.0132(19) -0.0023(16)
O1 0.054(3) 0.033(2) 0.046(3) -0.004(2) 0.018(2) 0.000(2)
O3 0.043(3) 0.030(2) 0.047(3) 0.002(2) 0.013(2) 0.004(2)
O2 0.030(2) 0.035(2) 0.046(3) -0.001(2) 0.013(2) -0.0015(18)
Cl4 0.087(2) 0.104(2) 0.316(6) -0.121(3) 0.065(3) -0.0418(19)
Cl7 0.369(8) 0.124(3) 0.182(4) -0.043(3) 0.216(5) -0.091(4)
O4 0.047(3) 0.029(2) 0.043(3) 0.0027(19) 0.012(2) 0.006(2)
S4 0.353(7) 0.081(2) 0.102(2) -0.0182(19) 0.089(3) -0.112(3)
N7 0.052(4) 0.037(3) 0.070(4) -0.005(3) 0.023(3) -0.003(3)
N12 0.046(4) 0.046(3) 0.066(4) -0.002(3) 0.013(3) 0.009(3)
N1 0.045(3) 0.043(3) 0.052(4) -0.006(3) 0.008(3) 0.003(3)
N10 0.045(4) 0.043(3) 0.065(4) -0.005(3) 0.020(3) 0.000(3)
N11 0.055(4) 0.041(3) 0.064(4) -0.007(3) 0.029(3) 0.006(3)
N20 0.049(4) 0.050(4) 0.058(4) 0.004(3) 0.018(3) 0.001(3)
N4 0.043(4) 0.044(3) 0.065(4) 0.005(3) 0.016(3) 0.006(3)
N8 0.047(4) 0.049(4) 0.066(4) -0.012(3) 0.019(3) -0.005(3)
N24 0.061(4) 0.064(4) 0.052(4) -0.013(3) 0.005(3) -0.002(3)
N16 0.053(4) 0.046(3) 0.048(4) 0.004(3) 0.014(3) 0.000(3)
N19 0.044(3) 0.041(3) 0.048(3) 0.003(3) 0.007(3) 0.003(3)
Cl10 0.162(4) 0.317(7) 0.110(3) 0.090(4) 0.034(3) -0.091(4)
N3 0.040(3) 0.045(3) 0.063(4) 0.001(3) 0.015(3) -0.005(3)
N2 0.046(4) 0.049(3) 0.042(3) -0.003(3) 0.003(3) 0.006(3)
N17 0.046(4) 0.048(3) 0.048(4) -0.005(3) 0.010(3) 0.007(3)
N6 0.051(4) 0.036(3) 0.042(3) -0.003(3) 0.007(3) 0.005(3)
C28 0.068(6) 0.068(6) 0.087(7) 0.036(5) 0.024(5) 0.023(5)
N9 0.061(4) 0.039(3) 0.066(4) -0.013(3) 0.023(3) -0.001(3)
N15 0.054(4) 0.038(3) 0.049(4) -0.003(3) 0.013(3) -0.008(3)
C25 0.057(5) 0.049(4) 0.047(4) -0.009(3) 0.012(4) 0.000(4)
C1 0.057(5) 0.048(4) 0.053(5) -0.013(4) 0.004(4) -0.004(4)
N5 0.058(4) 0.038(3) 0.049(4) 0.004(3) 0.004(3) 0.002(3)
C2 0.056(5) 0.059(5) 0.057(5) -0.019(4) 0.007(4) 0.000(4)
C7 0.078(6) 0.041(4) 0.065(5) 0.004(4) 0.022(5) 0.015(4)
C4 0.052(5) 0.051(5) 0.097(7) -0.007(5) 0.009(5) -0.012(4)
N13 0.080(5) 0.043(3) 0.055(4) -0.004(3) 0.036(4) -0.002(3)
N14 0.063(4) 0.044(3) 0.062(4) 0.000(3) 0.030(4) 0.004(3)
C16 0.050(5) 0.048(4) 0.070(5) -0.011(4) 0.022(4) -0.001(4)
N23 0.050(4) 0.053(4) 0.055(4) -0.017(3) 0.007(3) -0.002(3)
C3 0.050(5) 0.062(5) 0.054(5) -0.007(4) -0.001(4) 0.006(4)
N18 0.045(4) 0.051(3) 0.043(3) 0.002(3) 0.019(3) 0.007(3)
C37 0.044(5) 0.066(5) 0.072(6) -0.002(4) 0.001(4) -0.008(4)
C18 0.052(5) 0.052(5) 0.074(6) -0.006(4) 0.008(4) 0.011(4)
C27 0.045(5) 0.086(6) 0.054(5) 0.000(4) 0.019(4) 0.001(4)
C26 0.065(5) 0.079(6) 0.042(4) -0.001(4) 0.022(4) -0.001(5)
C19 0.129(9) 0.059(5) 0.059(5) -0.012(4) 0.056(6) 0.009(6)
C11 0.068(6) 0.068(6) 0.142(10) -0.052(6) 0.040(6) -0.025(5)
N30 0.040(4) 0.067(4) 0.067(4) -0.010(3) 0.023(3) 0.003(3)
C33 0.091(7) 0.093(7) 0.053(5) 0.019(5) 0.018(5) -0.003(6)
C6 0.046(5) 0.059(5) 0.068(5) 0.000(4) 0.009(4) 0.004(4)
C10 0.064(6) 0.048(5) 0.102(7) -0.026(5) 0.026(5) -0.005(4)
N26 0.077(5) 0.038(4) 0.068(5) 0.006(3) 0.012(4) -0.005(3)
N21 0.051(4) 0.047(3) 0.059(4) 0.008(3) 0.017(3) 0.004(3)
C15 0.058(5) 0.042(4) 0.088(6) 0.007(4) 0.013(5) 0.012(4)
N25 0.074(5) 0.068(5) 0.060(5) 0.018(4) 0.002(4) 0.013(4)
C9 0.070(5) 0.052(4) 0.051(4) 0.005(4) 0.025(4) 0.022(4)
C31 0.068(6) 0.074(6) 0.066(6) 0.022(5) 0.022(5) -0.008(5)
C22 0.094(7) 0.059(5) 0.050(5) -0.004(4) 0.009(5) -0.010(5)
C13 0.071(6) 0.037(4) 0.102(7) -0.019(5) 0.036(5) 0.001(4)
C8 0.087(6) 0.058(5) 0.063(5) 0.006(4) 0.027(5) 0.042(5)
C21 0.092(7) 0.056(5) 0.080(6) -0.011(5) 0.042(6) -0.014(5)
C17 0.044(4) 0.041(4) 0.093(6) -0.021(4) 0.017(4) 0.008(3)
N31 0.092(6) 0.070(5) 0.058(4) -0.022(4) 0.018(4) 0.001(4)
C40 0.097(7) 0.059(5) 0.050(5) 0.002(4) 0.024(5) -0.021(5)
C14 0.073(6) 0.041(4) 0.110(8) 0.002(5) 0.020(6) 0.021(4)
C32 0.075(7) 0.121(9) 0.091(8) 0.044(7) 0.029(6) -0.023(6)
C35 0.076(7) 0.066(6) 0.109(9) -0.025(6) -0.008(6) -0.007(5)
C34 0.064(6) 0.046(4) 0.083(6) -0.013(4) 0.008(5) -0.003(4)
C23 0.127(9) 0.069(6) 0.050(5) 0.007(5) 0.029(6) -0.014(6)
C5 0.037(4) 0.081(6) 0.084(6) -0.024(5) 0.013(4) -0.003(4)
C12 0.057(5) 0.057(5) 0.115(8) -0.033(5) 0.031(5) -0.020(4)
C20 0.162(11) 0.061(6) 0.082(7) -0.008(5) 0.075(8) -0.006(7)
C24 0.077(6) 0.054(5) 0.058(5) 0.000(4) 0.020(5) -0.009(4)
C30 0.067(6) 0.096(8) 0.128(10) 0.044(7) 0.044(7) 0.029(6)
Cl6 0.0707(16) 0.0718(15) 0.141(3) -0.0251(16) 0.0282(16) 0.0277(13)
Cl11 0.090(2) 0.152(3) 0.208(4) -0.087(3) -0.035(3) -0.013(2)
Cl5 0.169(3) 0.0756(19) 0.167(3) 0.013(2) 0.053(3) 0.066(2)
S2 0.285(6) 0.131(3) 0.077(2) -0.025(2) 0.070(3) 0.031(3)
C38 0.129(10) 0.061(6) 0.074(7) -0.023(5) 0.026(7) 0.017(6)
Cl12 0.348(7) 0.160(4) 0.0530(17) -0.005(2) 0.050(3) -0.103(4)
Cl9 0.184(4) 0.239(5) 0.335(7) 0.212(6) 0.152(5) 0.164(4)
S3 0.274(7) 0.199(5) 0.160(4) 0.112(4) -0.083(5) -0.021(5)
N22 0.051(4) 0.059(4) 0.054(4) 0.010(3) 0.017(3) 0.008(3)
C39 0.077(7) 0.082(7) 0.075(7) 0.003(6) 0.001(6) -0.003(6)
C29 0.099(8) 0.093(8) 0.150(11) 0.067(8) 0.059(8) 0.061(7)
C36 0.090(7) 0.072(6) 0.081(7) -0.042(5) -0.013(6) -0.002(6)

loop_
_atom_type_symbol
_atom_type_description
_atom_type_scat_dispersion_real
_atom_type_scat_dispersion_imag
_atom_type_scat_source
Fe Fe 0.3463 0.8444 'International Tables Vol C Tables 4.2.6.8 and 6.1.1.4'
Cl Cl 0.1484 0.1585 'International Tables Vol C Tables 4.2.6.8 and 6.1.1.4'
S S 0.1246 0.1234 'International Tables Vol C Tables 4.2.6.8 and 6.1.1.4'
O O 0.0106 0.0060 'International Tables Vol C Tables 4.2.6.8 and 6.1.1.4'
N N 0.0061 0.0033 'International Tables Vol C Tables 4.2.6.8 and 6.1.1.4'
C C 0.0033 0.0016 'International Tables Vol C Tables 4.2.6.8 and 6.1.1.4'
H H 0.0000 0.0000 'International Tables Vol C Tables 4.2.6.8 and 6.1.1.4'

loop_
_geom_angle_atom_site_label_1
_geom_angle_atom_site_label_2
_geom_angle_atom_site_label_3
_geom_angle
N25 Fe7 O3 178.5(3)
N25 Fe7 N12 95.6(3)
O3 Fe7 N12 85.4(2)
N25 Fe7 N2 94.5(3)
O3 Fe7 N2 85.9(2)
N12 Fe7 N2 119.3(3)
N25 Fe7 N22 92.9(3)
O3 Fe7 N22 85.7(2)
N12 Fe7 N22 116.6(3)
N2 Fe7 N22 122.4(3)
O3 Fe1 O2 81.01(17)
O3 Fe1 N7 161.6(2)
O2 Fe1 N7 83.1(2)
O3 Fe1 N21 83.3(2)
O2 Fe1 N21 103.9(2)
N7 Fe1 N21 91.7(3)
O3 Fe1 O1 82.16(18)
O2 Fe1 O1 81.44(17)
N7 Fe1 O1 104.5(2)
N21 Fe1 O1 163.5(2)
O3 Fe1 N10 105.6(2)
O2 Fe1 N10 162.7(2)
N7 Fe1 N10 92.3(2)
N21 Fe1 N10 92.9(2)
O1 Fe1 N10 83.6(2)
O1 Fe2 O4 81.39(18)
O1 Fe2 O2 81.89(17)
O4 Fe2 O2 81.37(17)
O1 Fe2 N23 83.8(2)
O4 Fe2 N23 163.2(2)
O2 Fe2 N23 104.4(2)
O1 Fe2 N19 162.6(2)
O4 Fe2 N19 105.7(2)
O2 Fe2 N19 83.5(2)
N23 Fe2 N19 90.8(2)
O1 Fe2 N15 104.0(2)
O4 Fe2 N15 83.5(2)
O2 Fe2 N15 162.7(2)
N23 Fe2 N15 92.5(2)
N19 Fe2 N15 92.6(2)
O1 Fe3 O4 81.47(18)
O1 Fe3 O3 82.25(18)
O4 Fe3 O3 80.93(17)
O1 Fe3 N4 161.1(2)
O4 Fe3 N4 82.5(2)
O3 Fe3 N4 105.0(2)
O1 Fe3 N11 104.8(2)
O4 Fe3 N11 160.5(2)
O3 Fe3 N11 81.7(2)
N4 Fe3 N11 93.5(2)
O1 Fe3 N14 83.1(2)
O4 Fe3 N14 106.0(2)
O3 Fe3 N14 162.6(2)
N4 Fe3 N14 91.8(3)
N11 Fe3 N14 93.1(2)
N31 Fe6 O1 179.8(3)
N31 Fe6 N9 94.3(3)
O1 Fe6 N9 86.0(2)
N31 Fe6 N24 93.9(3)
O1 Fe6 N24 86.1(2)
N9 Fe6 N24 119.3(3)
N31 Fe6 N13 94.6(3)
O1 Fe6 N13 85.2(2)
N9 Fe6 N13 118.2(3)
N24 Fe6 N13 120.9(3)
O2 Fe5 N30 179.0(3)
O2 Fe5 N20 86.5(2)
N30 Fe5 N20 93.6(3)
O2 Fe5 N8 86.5(2)
N30 Fe5 N8 94.3(3)
N20 Fe5 N8 117.4(3)
O2 Fe5 N18 85.4(2)
N30 Fe5 N18 93.7(3)
N20 Fe5 N18 122.1(2)
N8 Fe5 N18 119.1(3)
O4 Fe4 O3 81.79(17)
O4 Fe4 O2 82.01(18)
O3 Fe4 O2 81.32(17)
O4 Fe4 N17 163.3(2)
O3 Fe4 N17 104.0(2)
O2 Fe4 N17 83.4(2)
O4 Fe4 N6 83.5(2)
O3 Fe4 N6 163.6(2)
O2 Fe4 N6 103.8(2)
N17 Fe4 N6 92.1(2)
O4 Fe4 N1 102.8(2)
O3 Fe4 N1 83.4(2)
O2 Fe4 N1 163.1(2)
N17 Fe4 N1 93.5(2)
N6 Fe4 N1 92.8(2)
O4 Fe8 N26 178.6(2)
O4 Fe8 N16 86.1(2)
N26 Fe8 N16 95.2(3)
O4 Fe8 N3 85.9(2)
N26 Fe8 N3 94.1(3)
N16 Fe8 N3 117.2(3)
O4 Fe8 N5 85.6(2)
N26 Fe8 N5 93.2(3)
N16 Fe8 N5 118.5(2)
N3 Fe8 N5 122.8(3)
Fe6 O1 Fe2 119.0(2)
Fe6 O1 Fe3 120.6(2)
Fe2 O1 Fe3 98.41(19)
Fe6 O1 Fe1 118.9(2)
Fe2 O1 Fe1 97.90(19)
Fe3 O1 Fe1 97.1(2)
Fe7 O3 Fe1 120.0(2)
Fe7 O3 Fe4 118.6(2)
Fe1 O3 Fe4 98.67(19)
Fe7 O3 Fe3 119.8(2)
Fe1 O3 Fe3 96.99(19)
Fe4 O3 Fe3 97.91(18)
Fe5 O2 Fe4 119.9(2)
Fe5 O2 Fe1 119.3(2)
Fe4 O2 Fe1 98.07(18)
Fe5 O2 Fe2 119.6(2)
Fe4 O2 Fe2 97.46(17)
Fe1 O2 Fe2 97.64(18)
Fe8 O4 Fe4 119.6(2)
Fe8 O4 Fe2 118.9(2)
Fe4 O4 Fe2 97.84(19)
Fe8 O4 Fe3 119.7(2)
Fe4 O4 Fe3 98.29(18)
Fe2 O4 Fe3 97.66(18)
C10 N7 N8 106.8(6)
C10 N7 Fe1 132.8(6)
N8 N7 Fe1 120.3(4)
C18 N12 N11 108.6(6)
C18 N12 Fe7 130.9(6)
N11 N12 Fe7 120.3(4)
C1 N1 N2 109.4(6)
C1 N1 Fe4 131.2(5)
N2 N1 Fe4 119.3(4)
C15 N10 N9 107.5(6)
C15 N10 Fe1 134.3(6)
N9 N10 Fe1 118.2(5)
C16 N11 N12 106.7(6)
C16 N11 Fe3 132.0(6)
N12 N11 Fe3 121.2(4)
C30 N20 N19 107.7(7)
C30 N20 Fe5 130.6(6)
N19 N20 Fe5 121.6(4)
C6 N4 N3 108.5(6)
C6 N4 Fe3 130.8(5)
N3 N4 Fe3 120.6(5)
C12 N8 N7 108.8(6)
C12 N8 Fe5 130.7(6)
N7 N8 Fe5 120.4(4)
C36 N24 N23 107.1(7)
C36 N24 Fe6 131.4(6)
N23 N24 Fe6 121.5(5)
C24 N16 N15 107.9(6)
C24 N16 Fe8 130.4(6)
N15 N16 Fe8 121.4(4)
C28 N19 N20 107.9(6)
C28 N19 Fe2 132.9(6)
N20 N19 Fe2 118.6(4)
N4 N3 C4 107.0(6)
N4 N3 Fe8 120.9(4)
C4 N3 Fe8 131.8(5)
C3 N2 N1 107.6(6)
C3 N2 Fe7 130.9(5)
N1 N2 Fe7 120.9(4)
C25 N17 N18 106.9(6)
C25 N17 Fe4 133.1(5)
N18 N17 Fe4 120.0(4)
C9 N6 N5 108.1(6)
C9 N6 Fe4 132.5(5)
N5 N6 Fe4 119.3(4)
N19 C28 C29 109.0(8)
C13 N9 N10 107.1(7)
C13 N9 Fe6 130.4(6)
N10 N9 Fe6 122.3(4)
C22 N15 N16 107.2(6)
C22 N15 Fe2 133.3(5)
N16 N15 Fe2 119.4(4)
N17 C25 C26 110.9(7)
N1 C1 C2 107.7(7)
C7 N5 N6 107.8(6)
C7 N5 Fe8 131.1(5)
N6 N5 Fe8 120.9(4)
C3 C2 C1 106.2(7)
C3 C2 Cl1 126.9(7)
C1 C2 Cl1 127.0(7)
N5 C7 C8 108.6(7)
C5 C4 N3 109.0(8)
C19 N13 N14 108.5(7)
C19 N13 Fe6 130.1(6)
N14 N13 Fe6 121.3(4)
C21 N14 N13 107.9(6)
C21 N14 Fe3 131.7(6)
N13 N14 Fe3 120.1(5)
N11 C16 C17 108.2(7)
C34 N23 N24 108.6(6)
C34 N23 Fe2 131.7(5)
N24 N23 Fe2 119.5(5)
N2 C3 C2 109.1(7)
C27 N18 N17 108.2(6)
C27 N18 Fe5 130.9(5)
N17 N18 Fe5 120.8(4)
N30 C37 S1 177.9(8)
N12 C18 C17 109.4(8)
N18 C27 C26 109.8(7)
C27 C26 C25 104.2(7)
C27 C26 Cl8 127.0(7)
C25 C26 Cl8 128.7(7)
N13 C19 C20 108.9(8)
C10 C11 C12 106.4(8)
C10 C11 Cl4 126.9(7)
C12 C11 Cl4 126.7(8)
C37 N30 Fe5 153.1(7)
N22 C33 C32 108.4(9)
N4 C6 C5 108.0(7)
N7 C10 C11 108.9(7)
C40 N26 Fe8 163.0(7)
C31 N21 N22 108.2(7)
C31 N21 Fe1 131.7(6)
N22 N21 Fe1 120.1(4)
N10 C15 C14 110.8(9)
C39 N25 Fe7 163.8(8)
N6 C9 C8 108.9(7)
N21 C31 C32 109.0(8)
N15 C22 C23 110.0(8)
N9 C13 C14 108.7(8)
C9 C8 C7 106.7(7)
C9 C8 Cl3 126.7(7)
C7 C8 Cl3 126.6(7)
N14 C21 C20 109.2(9)
C18 C17 C16 107.1(7)
C18 C17 Cl6 128.0(7)
C16 C17 Cl6 124.9(7)
C38 N31 Fe6 159.2(8)
N26 C40 S4 177.3(8)
C15 C14 C13 105.9(7)
C15 C14 Cl5 128.8(9)
C13 C14 Cl5 125.3(7)
C33 C32 C31 106.2(8)
C33 C32 Cl10 125.7(9)
C31 C32 Cl10 128.1(8)
C36 C35 C34 105.1(8)
C36 C35 Cl11 126.8(8)
C34 C35 Cl11 128.0(9)
N23 C34 C35 109.6(8)
C24 C23 C22 104.7(8)
C24 C23 Cl12 128.1(7)
C22 C23 Cl12 127.2(8)
C4 C5 C6 107.6(7)
C4 C5 Cl2 126.5(7)
C6 C5 Cl2 126.0(7)
N8 C12 C11 109.0(8)
C21 C20 C19 105.5(8)
C21 C20 Cl7 126.6(9)
C19 C20 Cl7 127.8(8)
N16 C24 C23 110.1(8)
N20 C30 C29 108.5(8)
N31 C38 S2 177.3(11)
C33 N22 N21 108.2(7)
C33 N22 Fe7 130.9(7)
N21 N22 Fe7 120.5(5)
N25 C39 S3 177.7(10)
C30 C29 C28 106.7(8)
C30 C29 Cl9 126.0(8)
C28 C29 Cl9 127.2(8)
N24 C36 C35 109.5(8)

loop_
_geom_bond_atom_site_label_1
_geom_bond_atom_site_label_2
_geom_bond_distance
Fe7 N25 1.937(8)
Fe7 O3 1.944(5)
Fe7 N12 2.006(6)
Fe7 N2 2.020(6)
Fe7 N22 2.036(6)
Fe1 O3 2.035(5)
Fe1 O2 2.053(4)
Fe1 N7 2.059(6)
Fe1 N21 2.067(6)
Fe1 O1 2.055(5)
Fe1 N10 2.077(6)
Fe2 O1 2.039(5)
Fe2 O4 2.045(5)
Fe2 O2 2.050(4)
Fe2 N23 2.063(6)
Fe2 N19 2.069(6)
Fe2 N15 2.077(6)
Fe3 O1 2.032(5)
Fe3 O4 2.049(4)
Fe3 O3 2.055(4)
Fe3 N4 2.067(6)
Fe3 N11 2.067(6)
Fe3 N14 2.077(6)
Fe6 N31 1.935(7)
Fe6 O1 1.958(4)
Fe6 N9 2.014(7)
Fe6 N24 2.017(7)
Fe6 N13 2.036(6)
Fe5 O2 1.934(4)
Fe5 N30 1.964(6)
Fe5 N20 2.019(6)
Fe5 N8 2.018(6)
Fe5 N18 2.038(6)
Fe4 O4 2.031(4)
Fe4 O3 2.037(4)
Fe4 O2 2.038(4)
Fe4 N17 2.058(6)
Fe4 N6 2.067(5)
Fe4 N1 2.075(6)
Fe8 O4 1.948(4)
Fe8 N26 1.952(6)
Fe8 N16 2.017(6)
Fe8 N3 2.020(6)
Fe8 N5 2.027(6)
Cl1 C2 1.720(8)
Cl8 C26 1.708(8)
Cl3 C8 1.715(8)
S1 C37 1.600(10)
Cl2 C5 1.718(8)
Cl4 C11 1.727(9)
Cl7 C20 1.697(10)
S4 C40 1.586(9)
N7 C10 1.348(9)
N7 N8 1.377(8)
N12 C18 1.332(9)
N12 N11 1.376(9)
N1 C1 1.335(9)
N1 N2 1.367(8)
N10 C15 1.328(10)
N10 N9 1.389(9)
N11 C16 1.350(9)
N20 C30 1.339(11)
N20 N19 1.379(8)
N4 C6 1.345(10)
N4 N3 1.359(8)
N8 C12 1.313(10)
N24 C36 1.342(11)
N24 N23 1.371(9)
N16 C24 1.320(10)
N16 N15 1.367(8)
N19 C28 1.326(10)
Cl10 C32 1.705(9)
N3 C4 1.365(9)
N2 C3 1.329(9)
N17 C25 1.318(9)
N17 N18 1.364(8)
N6 C9 1.340(9)
N6 N5 1.384(8)
C28 C29 1.368(13)
N9 C13 1.351(9)
N15 C22 1.318(10)
C25 C26 1.377(11)
C1 C2 1.383(11)
N5 C7 1.338(9)
C2 C3 1.384(11)
C7 C8 1.387(11)
C4 C5 1.336(12)
N13 C19 1.331(9)
N13 N14 1.364(9)
N14 C21 1.321(10)
C16 C17 1.387(11)
N23 C34 1.321(10)
N18 C27 1.332(9)
C37 N30 1.147(10)
C18 C17 1.335(12)
C27 C26 1.364(11)
C19 C20 1.368(14)
C11 C10 1.363(13)
C11 C12 1.375(12)
C33 N22 1.337(10)
C33 C32 1.374(13)
C6 C5 1.370(12)
N26 C40 1.135(10)
N21 C31 1.320(10)
N21 N22 1.374(9)
C15 C14 1.350(12)
N25 C39 1.136(11)
C9 C8 1.367(11)
C31 C32 1.382(13)
C22 C23 1.376(12)
C13 C14 1.388(13)
C21 C20 1.386(13)
C17 Cl6 1.727(7)
N31 C38 1.174(11)
C14 Cl5 1.711(8)
C35 C36 1.377(14)
C35 C34 1.378(12)
C35 Cl11 1.716(10)
C23 C24 1.355(12)
C23 Cl12 1.704(9)
C30 C29 1.367(14)
S2 C38 1.578(10)
Cl9 C29 1.719(9)
S3 C39 1.585(11)

loop_
_platon_squeeze_void_nr
_platon_squeeze_void_average_x
_platon_squeeze_void_average_y
_platon_squeeze_void_average_z
_platon_squeeze_void_volume
_platon_squeeze_void_count_electrons
_platon_squeeze_void_content
1 -0.056 0.500 0.000 890 82 ' '
2 -0.009 0.000 0.500 890 82 ' '
